data_7707516
loop_
_publ_author_name
'Cheung, Wai-Man'
'Chong, Man-Chun'
'Sung, Herman H.-Y.'
'Cheng, Shun-Cheung'
'Williams, Ian D.'
'Ko, Chi-Chiu'
'Leung, Wa-Hung'

_publ_section_title
;
 Synthesis, structure and reactivity of iridium complexes containing a
 bis-cyclometalated tridentate C^N^C ligand.
;
_journal_issue 24
_journal_name_full 'Dalton transactions (Cambridge, England : 2003)'
_journal_page_first 8512
_journal_page_last 8523
_journal_paper_doi 10.1039/d1dt01269j
_journal_volume 50
_journal_year 2021
_chemical_formula_moiety 'C51 H55 Ir N2 O, C6 H14'
_chemical_formula_sum 'C57 H69 Ir N2 O'
_chemical_formula_weight 990.34
_space_group_crystal_system monoclinic
_space_group_IT_number 14
_space_group_name_Hall '-P 2ybc'
_space_group_name_H-M_alt 'P 1 21/c 1'
_atom_sites_solution_hydrogens geom
_atom_sites_solution_primary iterative
_audit_creation_date 2021-02-26
_audit_creation_method
;
Olex2 1.3-beta
(compiled 2020.11.12 svn.r5f609507 for OlexSys, GUI svn.r6226)
;
_audit_update_record
;
2021-03-25 deposited with the CCDC.	2021-05-27 downloaded from the CCDC.
;
_cell_angle_alpha 90
_cell_angle_beta 92.5650(8)
_cell_angle_gamma 90
_cell_formula_units_Z 4
_cell_length_a 14.19411(12)
_cell_length_b 13.27153(11)
_cell_length_c 26.6663(2)
_cell_measurement_reflns_used 21289
_cell_measurement_temperature 173.00(10)
_cell_measurement_theta_max 76.2980
_cell_measurement_theta_min 3.1040
_cell_volume 5018.30(7)
_computing_cell_refinement 'CrysAlisPro 1.171.40.69a (Rigaku OD, 2020)'
_computing_data_collection 'CrysAlisPro 1.171.40.69a (Rigaku OD, 2020)'
_computing_data_reduction 'CrysAlisPro 1.171.40.69a (Rigaku OD, 2020)'
_computing_molecular_graphics 'Olex2 1.3-beta (Dolomanov et al., 2009)'
_computing_publication_material 'Olex2 1.3-beta (Dolomanov et al., 2009)'
_computing_structure_refinement 'SHELXL 2014/7 (Sheldrick, 2015)'
_computing_structure_solution 'olex2.solve 1.3-beta (Bourhis et al., 2015)'
_diffrn_ambient_environment N~2~
_diffrn_ambient_temperature 173.00(10)
_diffrn_detector 'CCD plate'
_diffrn_detector_area_resol_mean 5.1788
_diffrn_detector_type Atlas
_diffrn_measured_fraction_theta_full 0.998
_diffrn_measured_fraction_theta_max 0.978
_diffrn_measurement_details
;
List of Runs (angles in degrees, time in seconds):

  # Type    Start    End  Width  t~exp~   \w     \q     \k     \f   Frames
#--------------------------------------------------------------------------
  1  \w     67.00 146.00   1.00    5.00    --  112.00 178.00  60.00   79
  2  \w    -69.00  32.00   1.00    2.00    --  -41.01  57.00 120.00  101
  3  \w   -108.00 -74.00   1.00    2.00    --  -41.01-149.00  73.00   34
  4  \w   -112.00 -17.00   1.00    2.00    --  -41.01 -37.00-120.00   95
  5  \w   -115.00 -27.00   1.00    2.00    --  -41.01 -37.00 -30.00   88
  6  \w     43.00  96.00   1.00    2.00    --   41.01-123.00-123.00   53
  7  \w    111.00 137.00   1.00    5.00    --  112.00 111.00  30.00   26
  8  \w     92.00 176.00   1.00    5.00    --  112.00  45.00-150.00   84
  9  \w    104.00 178.00   1.00    5.00    --  112.00  77.00 150.00   74
 10  \w     40.00 132.00   1.00    5.00    --  112.00 -30.00  30.00   92
 11  \w     39.00 109.00   1.00    5.00    --  112.00-111.00-120.00   70
 12  \w    149.00 178.00   1.00    5.00    --  112.00 111.00  30.00   29
 13  \w     36.00 109.00   1.00    5.00    --  112.00-111.00  30.00   73
 14  \w     36.00 144.00   1.00    5.00    --  112.00 -77.00  60.00  108
 15  \w     41.00 134.00   1.00    5.00    --  112.00 -30.00-180.00   93
;
_diffrn_measurement_device 'kappa diffractometer'
_diffrn_measurement_device_type 'SuperNova, Dual, Cu at home/near, Atlas'
_diffrn_measurement_method '\w scans'
_diffrn_orient_matrix_type 'CrysAlisPro convention (1999,Acta A55,543-557)'
_diffrn_orient_matrix_UB_11 0.1071899000
_diffrn_orient_matrix_UB_12 -0.0165246000
_diffrn_orient_matrix_UB_13 0.0073190000
_diffrn_orient_matrix_UB_21 0.0074801000
_diffrn_orient_matrix_UB_22 -0.0120099000
_diffrn_orient_matrix_UB_23 -0.0571566000
_diffrn_orient_matrix_UB_31 0.0161823000
_diffrn_orient_matrix_UB_32 0.1142207000
_diffrn_orient_matrix_UB_33 -0.0050192000
_diffrn_radiation_monochromator mirror
_diffrn_radiation_probe x-ray
_diffrn_radiation_type CuK\a
_diffrn_radiation_wavelength 1.54184
_diffrn_reflns_av_R_equivalents 0.0229
_diffrn_reflns_av_unetI/netI 0.0232
_diffrn_reflns_Laue_measured_fraction_full 0.998
_diffrn_reflns_Laue_measured_fraction_max 0.978
_diffrn_reflns_limit_h_max 17
_diffrn_reflns_limit_h_min -16
_diffrn_reflns_limit_k_max 16
_diffrn_reflns_limit_k_min -12
_diffrn_reflns_limit_l_max 32
_diffrn_reflns_limit_l_min -32
_diffrn_reflns_number 31708
_diffrn_reflns_point_group_measured_fraction_full 0.998
_diffrn_reflns_point_group_measured_fraction_max 0.978
_diffrn_reflns_theta_full 67.684
_diffrn_reflns_theta_max 76.402
_diffrn_reflns_theta_min 4.451
_diffrn_source 'micro-focus sealed X-ray tube'
_diffrn_source_current 0.80
_diffrn_source_power 0.040
_diffrn_source_target Cu
_diffrn_source_type 'SuperNova (Cu) X-ray Source'
_diffrn_source_voltage 50
_exptl_absorpt_coefficient_mu 5.438
_exptl_absorpt_correction_T_max 1.00000
_exptl_absorpt_correction_T_min 0.61842
_exptl_absorpt_correction_type multi-scan
_exptl_absorpt_process_details
;
CrysAlisPro 1.171.40.69a (Rigaku Oxford Diffraction, 2020)
Empirical absorption correction using spherical harmonics,
 implemented in SCALE3 ABSPACK scaling algorithm.
;
_exptl_crystal_colour yellow
_exptl_crystal_colour_primary yellow
_exptl_crystal_density_diffrn 1.311
_exptl_crystal_description plate
_exptl_crystal_F_000 2040
_exptl_crystal_size_max 0.12
_exptl_crystal_size_mid 0.12
_exptl_crystal_size_min 0.03
_refine_diff_density_max 0.735
_refine_diff_density_min -0.678
_refine_diff_density_rms 0.061
_refine_ls_extinction_method none
_refine_ls_goodness_of_fit_ref 1.035
_refine_ls_hydrogen_treatment constr
_refine_ls_matrix_type full
_refine_ls_number_parameters 620
_refine_ls_number_reflns 10304
_refine_ls_number_restraints 84
_refine_ls_restrained_S_all 1.054
_refine_ls_R_factor_all 0.0233
_refine_ls_R_factor_gt 0.0210
_refine_ls_shift/su_max 0.002
_refine_ls_shift/su_mean 0.000
_refine_ls_structure_factor_coef Fsqd
_refine_ls_weighting_details 'w=1/[\s^2^(Fo^2^)+(0.0234P)^2^+3.5793P] where P=(Fo^2^+2Fc^2^)/3'
_refine_ls_weighting_scheme calc
_refine_ls_wR_factor_gt 0.0514
_refine_ls_wR_factor_ref 0.0530
_reflns_Friedel_coverage 0.000
_reflns_number_gt 9572
_reflns_number_total 10304
_reflns_threshold_expression 'I > 2\s(I)'
_cod_data_source_file d1dt01269j2.cif
_cod_data_source_block wai263a_173k
_cod_depositor_comments 'Adding full bibliography for 7707513--7707520.cif.'
_cod_database_code 7707516
_shelx_shelxl_version_number 2014/7
_chemical_oxdiff_formula 'Ir P4 Cl4 O4 C80 H78 '
_shelx_space_group_comment
;
The symmetry employed for this shelxl refinement is uniquely defined
by the following loop, which should always be used as a source of
symmetry information in preference to the above space-group names.
They are only intended as comments.
;
_reflns_odcompleteness_completeness 99.53
_reflns_odcompleteness_iscentric 1
_reflns_odcompleteness_theta 71.98
_olex2_refinement_description
;
1. Fixed Uiso
 At 1.2 times of:
  All C(H) groups, All C(H,H) groups
 At 1.5 times of:
  All C(H,H,H) groups
2. Restrained distances
 C5SA-C6SA = C4SA-C5SA = C3SA-C4SA = C2SA-C3SA = C1SA-C2SA
 1.52 with sigma of 0.02
 C5S-C6S = C4S-C5S = C3S-C4S = C2S-C3S = C1S-C2S
 1.52 with sigma of 0.02
 C5S-C3S
 2.45 with sigma of 0.04
 C3S-C1S
 2.45 with sigma of 0.04
3. Uiso/Uaniso restraints and constraints
Uanis(C4S) \\sim Ueq, Uanis(C3S) \\sim Ueq, Uanis(C4SA) \\sim Ueq: with sigma
of 0.001 and sigma for terminal atoms of 0.002
4. Rigid body (RIGU) restrains
 C1S, C2S, C3S, C4S, C5S, C6S
 with sigma for 1-2 distances of 0.001 and sigma for 1-3 distances of 0.001
 C1SA, C2SA, C3SA, C4SA, C5SA, C6SA
 with sigma for 1-2 distances of 0.001 and sigma for 1-3 distances of 0.001
5. Others
 Fixed Sof: C1S(0.5) H1SA(0.5) H1SB(0.5) H1SC(0.5) C2S(0.5) H2SA(0.5)
 H2SB(0.5) C3S(0.5) H3SA(0.5) H3SB(0.5) C4S(0.5) H4SA(0.5) H4SB(0.5) C5S(0.5)
 H5SA(0.5) H5SB(0.5) C6S(0.5) H6SA(0.5) H6SB(0.5) H6SC(0.5) C1SA(0.5) H1SD(0.5)
 H1SE(0.5) H1SF(0.5) C2SA(0.5) H2SC(0.5) H2SD(0.5) C3SA(0.5) H3SC(0.5)
 H3SD(0.5) C4SA(0.5) H4SC(0.5) H4SD(0.5) C5SA(0.5) H5SC(0.5) H5SD(0.5)
 C6SA(0.5) H6SD(0.5) H6SE(0.5) H6SF(0.5)
6.a Secondary CH2 refined with riding coordinates:
 C2S(H2SA,H2SB), C3S(H3SA,H3SB), C4S(H4SA,H4SB), C5S(H5SA,H5SB), C2SA(H2SC,
 H2SD), C3SA(H3SC,H3SD), C4SA(H4SC,H4SD), C5SA(H5SC,H5SD)
6.b Aromatic/amide H refined with riding coordinates:
 C2(H2), C3(H3), C4(H4), C13(H13), C15(H15), C16(H16), C23(H23), C25(H25),
 C26(H26), C32(H32), C33(H33), C34(H34), C43(H43), C45(H45), C46(H46), C52(H52),
  C53(H53), C55(H55), C56(H56)
6.c Idealised Me refined as rotating group:
 C18(H18A,H18B,H18C), C19(H19A,H19B,H19C), C20(H20A,H20B,H20C), C28(H28A,H28B,
 H28C), C29(H29A,H29B,H29C), C30(H30A,H30B,H30C), C48(H48A,H48B,H48C), C49(H49A,
 H49B,H49C), C50(H50A,H50B,H50C), C58(H58A,H58B,H58C), C59(H59A,H59B,H59C),
 C60(H60A,H60B,H60C), C1S(H1SA,H1SB,H1SC), C6S(H6SA,H6SB,H6SC), C1SA(H1SD,H1SE,
 H1SF), C6SA(H6SD,H6SE,H6SF)
;
_olex2_date_sample_data_collection 2021-02-24
_olex2_submission_special_instructions 'No special instructions were received'
_oxdiff_exptl_absorpt_empirical_details
;
Empirical correction (ABSPACK) includes:
- Absorption correction using spherical harmonics
- Frame scaling
;
_oxdiff_exptl_absorpt_empirical_full_max 1.524
_oxdiff_exptl_absorpt_empirical_full_min 0.776

loop_
_space_group_symop_operation_xyz
'x, y, z'
'-x, y+1/2, -z+1/2'
'-x, -y, -z'
'x, -y-1/2, z-1/2'

loop_
_atom_site_label
_atom_site_type_symbol
_atom_site_fract_x
_atom_site_fract_y
_atom_site_fract_z
_atom_site_U_iso_or_equiv
_atom_site_adp_type
_atom_site_occupancy
_atom_site_site_symmetry_order
_atom_site_calc_flag
_atom_site_refinement_flags_posn
_atom_site_refinement_flags_adp
_atom_site_refinement_flags_occupancy
_atom_site_disorder_assembly
_atom_site_disorder_group
Ir1 Ir 0.24807(2) 0.67520(2) 0.23661(2) 0.01828(3) Uani 1 1 d . . . . .
O1 O 0.13535(12) 0.50644(13) 0.18380(7) 0.0403(4) Uani 1 1 d . . . . .
N1 N 0.13274(12) 0.76237(13) 0.22677(7) 0.0232(3) Uani 1 1 d . . . . .
N2 N 0.37498(12) 0.60384(12) 0.25926(6) 0.0206(3) Uani 1 1 d . . . . .
C1 C 0.06717(15) 0.75915(16) 0.26205(8) 0.0267(4) Uani 1 1 d . . . . .
C2 C -0.00887(18) 0.82533(19) 0.25822(10) 0.0360(5) Uani 1 1 d . . . . .
H2 H -0.0552 0.8237 0.2818 0.043 Uiso 1 1 calc R U . . .
C3 C -0.01485(18) 0.8936(2) 0.21899(10) 0.0399(6) Uani 1 1 d . . . . .
H3 H -0.0655 0.9380 0.2161 0.048 Uiso 1 1 calc R U . . .
C4 C 0.05418(18) 0.89604(19) 0.18398(9) 0.0356(5) Uani 1 1 d . . . . .
H4 H 0.0502 0.9422 0.1577 0.043 Uiso 1 1 calc R U . . .
C5 C 0.12932(16) 0.82931(16) 0.18824(8) 0.0270(4) Uani 1 1 d . . . . .
C6 C 0.18365(15) 0.56614(16) 0.20138(8) 0.0259(4) Uani 1 1 d . . . . .
C11 C 0.08872(15) 0.68624(16) 0.30239(8) 0.0247(4) Uani 1 1 d . . . . .
C12 C 0.17558(14) 0.63408(15) 0.30027(7) 0.0212(4) Uani 1 1 d . . . . .
C13 C 0.19774(14) 0.56600(15) 0.33887(7) 0.0219(4) Uani 1 1 d . . . . .
H13 H 0.2543 0.5308 0.3382 0.026 Uiso 1 1 calc R U . . .
C14 C 0.13843(15) 0.54827(15) 0.37871(8) 0.0240(4) Uani 1 1 d . . . . .
C15 C 0.05434(16) 0.60259(17) 0.37971(8) 0.0288(4) Uani 1 1 d . . . . .
H15 H 0.0145 0.5931 0.4061 0.035 Uiso 1 1 calc R U . . .
C16 C 0.02939(16) 0.67060(17) 0.34181(9) 0.0300(5) Uani 1 1 d . . . . .
H16 H -0.0271 0.7058 0.3428 0.036 Uiso 1 1 calc R U . . .
C17 C 0.16794(16) 0.47218(18) 0.41957(8) 0.0295(4) Uani 1 1 d . . . . .
C18 C 0.0926(2) 0.4589(3) 0.45839(11) 0.0539(8) Uani 1 1 d . . . . .
H18A H 0.1126 0.4082 0.4822 0.081 Uiso 1 1 calc R U . . .
H18B H 0.0343 0.4386 0.4417 0.081 Uiso 1 1 calc R U . . .
H18C H 0.0836 0.5215 0.4755 0.081 Uiso 1 1 calc R U . . .
C19 C 0.25919(19) 0.5089(2) 0.44655(9) 0.0382(5) Uani 1 1 d . . . . .
H19A H 0.3071 0.5174 0.4226 0.057 Uiso 1 1 calc R U . . .
H19B H 0.2798 0.4601 0.4713 0.057 Uiso 1 1 calc R U . . .
H19C H 0.2479 0.5721 0.4627 0.057 Uiso 1 1 calc R U . . .
C20 C 0.1850(2) 0.36879(18) 0.39574(10) 0.0385(5) Uani 1 1 d . . . . .
H20A H 0.2335 0.3746 0.3719 0.058 Uiso 1 1 calc R U . . .
H20B H 0.1279 0.3456 0.3790 0.058 Uiso 1 1 calc R U . . .
H20C H 0.2045 0.3216 0.4214 0.058 Uiso 1 1 calc R U . . .
C21 C 0.21146(16) 0.82498(15) 0.15704(8) 0.0264(4) Uani 1 1 d . . . . .
C22 C 0.28475(15) 0.75722(15) 0.17240(8) 0.0234(4) Uani 1 1 d . . . . .
C23 C 0.36398(16) 0.75606(16) 0.14356(8) 0.0271(4) Uani 1 1 d . . . . .
H23 H 0.4145 0.7154 0.1540 0.032 Uiso 1 1 calc R U . . .
C24 C 0.37178(17) 0.81320(17) 0.09945(9) 0.0313(5) Uani 1 1 d . . . . .
C25 C 0.29780(18) 0.87799(19) 0.08581(9) 0.0357(5) Uani 1 1 d . . . . .
H25 H 0.3013 0.9172 0.0571 0.043 Uiso 1 1 calc R U . . .
C26 C 0.21908(17) 0.88483(18) 0.11445(9) 0.0327(5) Uani 1 1 d . . . . .
H26 H 0.1710 0.9296 0.1052 0.039 Uiso 1 1 calc R U . . .
C27 C 0.45867(19) 0.8009(2) 0.06788(11) 0.0424(6) Uani 1 1 d . . . . .
C28 C 0.4532(3) 0.8658(3) 0.02046(15) 0.0808(14) Uani 1 1 d . . . . .
H28A H 0.3986 0.8471 0.0000 0.121 Uiso 1 1 calc R U . . .
H28B H 0.5089 0.8556 0.0019 0.121 Uiso 1 1 calc R U . . .
H28C H 0.4487 0.9355 0.0297 0.121 Uiso 1 1 calc R U . . .
C29 C 0.4672(3) 0.6904(2) 0.05242(13) 0.0575(8) Uani 1 1 d . . . . .
H29A H 0.4728 0.6490 0.0819 0.086 Uiso 1 1 calc R U . . .
H29B H 0.5221 0.6819 0.0331 0.086 Uiso 1 1 calc R U . . .
H29C H 0.4121 0.6710 0.0326 0.086 Uiso 1 1 calc R U . . .
C30 C 0.5476(2) 0.8309(3) 0.09902(15) 0.0628(9) Uani 1 1 d . . . . .
H30A H 0.5457 0.9017 0.1063 0.094 Uiso 1 1 calc R U . . .
H30B H 0.6023 0.8162 0.0804 0.094 Uiso 1 1 calc R U . . .
H30C H 0.5505 0.7936 0.1299 0.094 Uiso 1 1 calc R U . . .
C31 C 0.42733(14) 0.65634(15) 0.29517(8) 0.0229(4) Uani 1 1 d . . . . .
C32 C 0.50587(17) 0.61312(18) 0.31986(9) 0.0318(5) Uani 1 1 d . . . . .
H32 H 0.5404 0.6499 0.3440 0.038 Uiso 1 1 calc R U . . .
C33 C 0.53283(18) 0.5160(2) 0.30865(9) 0.0384(6) Uani 1 1 d . . . . .
H33 H 0.5841 0.4861 0.3257 0.046 Uiso 1 1 calc R U . . .
C34 C 0.48187(18) 0.46450(18) 0.27153(9) 0.0356(5) Uani 1 1 d . . . . .
H34 H 0.4995 0.3995 0.2629 0.043 Uiso 1 1 calc R U . . .
C35 C 0.40407(15) 0.50958(16) 0.24697(8) 0.0252(4) Uani 1 1 d . . . . .
C41 C 0.39423(15) 0.75853(15) 0.30518(8) 0.0233(4) Uani 1 1 d . . . . .
C42 C 0.31084(15) 0.78746(15) 0.27969(8) 0.0229(4) Uani 1 1 d . . . . .
C43 C 0.27772(16) 0.88540(16) 0.28683(9) 0.0293(4) Uani 1 1 d . . . . .
H43 H 0.2224 0.9056 0.2697 0.035 Uiso 1 1 calc R U . . .
C44 C 0.32457(18) 0.95361(17) 0.31857(9) 0.0339(5) Uani 1 1 d . . . . .
C45 C 0.40753(17) 0.92159(17) 0.34419(9) 0.0331(5) Uani 1 1 d . . . . .
H45 H 0.4397 0.9658 0.3660 0.040 Uiso 1 1 calc R U . . .
C46 C 0.44242(16) 0.82568(16) 0.33768(9) 0.0289(4) Uani 1 1 d . . . . .
H46 H 0.4978 0.8057 0.3548 0.035 Uiso 1 1 calc R U . . .
C47 C 0.2898(2) 1.06176(19) 0.32552(12) 0.0474(7) Uani 1 1 d . . . . .
C48 C 0.1959(3) 1.0818(3) 0.29729(19) 0.0951(17) Uani 1 1 d . . . . .
H48A H 0.1484 1.0387 0.3102 0.143 Uiso 1 1 calc R U . . .
H48B H 0.2021 1.0683 0.2622 0.143 Uiso 1 1 calc R U . . .
H48C H 0.1783 1.1509 0.3017 0.143 Uiso 1 1 calc R U . . .
C49 C 0.2801(3) 1.0840(2) 0.38154(13) 0.0555(8) Uani 1 1 d . . . . .
H49A H 0.3392 1.0715 0.3993 0.083 Uiso 1 1 calc R U . . .
H49B H 0.2325 1.0411 0.3946 0.083 Uiso 1 1 calc R U . . .
H49C H 0.2625 1.1532 0.3858 0.083 Uiso 1 1 calc R U . . .
C50 C 0.3635(3) 1.1343(2) 0.30530(13) 0.0653(10) Uani 1 1 d . . . . .
H50A H 0.3438 1.2026 0.3104 0.098 Uiso 1 1 calc R U . . .
H50B H 0.3697 1.1225 0.2701 0.098 Uiso 1 1 calc R U . . .
H50C H 0.4232 1.1232 0.3228 0.098 Uiso 1 1 calc R U . . .
C51 C 0.35599(15) 0.45154(15) 0.20569(8) 0.0250(4) Uani 1 1 d . . . . .
C52 C 0.35267(16) 0.48688(16) 0.15640(8) 0.0270(4) Uani 1 1 d . . . . .
H52 H 0.3748 0.5512 0.1496 0.032 Uiso 1 1 calc R U . . .
C53 C 0.31677(16) 0.42712(17) 0.11760(8) 0.0296(4) Uani 1 1 d . . . . .
H53 H 0.3152 0.4522 0.0850 0.035 Uiso 1 1 calc R U . . .
C54 C 0.28287(16) 0.33027(17) 0.12604(9) 0.0300(5) Uani 1 1 d . . . . .
C55 C 0.28544(18) 0.29620(17) 0.17528(9) 0.0335(5) Uani 1 1 d . . . . .
H55 H 0.2622 0.2324 0.1822 0.040 Uiso 1 1 calc R U . . .
C56 C 0.32216(18) 0.35561(17) 0.21444(9) 0.0323(5) Uani 1 1 d . . . . .
H56 H 0.3240 0.3305 0.2470 0.039 Uiso 1 1 calc R U . . .
C57 C 0.24487(19) 0.2656(2) 0.08183(10) 0.0394(6) Uani 1 1 d . . . . .
C58 C 0.3166(3) 0.2634(3) 0.04155(14) 0.0840(15) Uani 1 1 d . . . . .
H58A H 0.3240 0.3300 0.0282 0.126 Uiso 1 1 calc R U . . .
H58B H 0.2953 0.2187 0.0151 0.126 Uiso 1 1 calc R U . . .
H58C H 0.3760 0.2401 0.0557 0.126 Uiso 1 1 calc R U . . .
C59 C 0.2260(2) 0.1565(2) 0.09768(13) 0.0537(8) Uani 1 1 d . . . . .
H59A H 0.2835 0.1268 0.1110 0.081 Uiso 1 1 calc R U . . .
H59B H 0.2029 0.1186 0.0691 0.081 Uiso 1 1 calc R U . . .
H59C H 0.1798 0.1560 0.1229 0.081 Uiso 1 1 calc R U . . .
C60 C 0.1516(3) 0.3096(3) 0.06174(14) 0.0631(9) Uani 1 1 d . . . . .
H60A H 0.1088 0.3145 0.0885 0.095 Uiso 1 1 calc R U . . .
H60B H 0.1249 0.2666 0.0359 0.095 Uiso 1 1 calc R U . . .
H60C H 0.1622 0.3754 0.0482 0.095 Uiso 1 1 calc R U . . .
C1S C -0.0250(10) 0.6118(17) 0.0747(6) 0.200(9) Uani 0.5 1 d D U P A 1
H1SA H -0.0610 0.6729 0.0765 0.300 Uiso 0.5 1 calc R U P A 1
H1SB H -0.0388 0.5691 0.1025 0.300 Uiso 0.5 1 calc R U P A 1
H1SC H -0.0413 0.5776 0.0438 0.300 Uiso 0.5 1 calc R U P A 1
C2S C 0.0756(10) 0.6360(16) 0.0768(5) 0.149(5) Uani 0.5 1 d D U P A 1
H2SA H 0.0895 0.6985 0.0945 0.179 Uiso 0.5 1 calc R U P A 1
H2SB H 0.1140 0.5819 0.0912 0.179 Uiso 0.5 1 calc R U P A 1
C3S C 0.0840(8) 0.6451(10) 0.0247(4) 0.111(2) Uani 0.5 1 d D U P A 1
H3SA H 0.0776 0.7158 0.0161 0.133 Uiso 0.5 1 calc R U P A 1
H3SB H 0.0311 0.6100 0.0083 0.133 Uiso 0.5 1 calc R U P A 1
C4S C 0.1776(8) 0.6045(8) 0.0014(4) 0.090(2) Uani 0.5 1 d D U P A 1
H4SA H 0.2288 0.5922 0.0260 0.109 Uiso 0.5 1 calc R U P A 1
H4SB H 0.1680 0.5473 -0.0209 0.109 Uiso 0.5 1 calc R U P A 1
C5S C 0.1839(8) 0.7059(8) -0.0257(4) 0.088(2) Uani 0.5 1 d D U P A 1
H5SA H 0.1242 0.7413 -0.0247 0.105 Uiso 0.5 1 calc R U P A 1
H5SB H 0.2324 0.7475 -0.0094 0.105 Uiso 0.5 1 calc R U P A 1
C6S C 0.2076(10) 0.6849(10) -0.0795(4) 0.089(4) Uani 0.5 1 d D U P A 1
H6SA H 0.2649 0.6467 -0.0800 0.134 Uiso 0.5 1 calc R U P A 1
H6SB H 0.2155 0.7475 -0.0969 0.134 Uiso 0.5 1 calc R U P A 1
H6SC H 0.1573 0.6473 -0.0959 0.134 Uiso 0.5 1 calc R U P A 1
C1SA C -0.0083(6) 0.6392(8) 0.1065(4) 0.086(2) Uani 0.5 1 d D U P B 2
H1SD H 0.0011 0.5684 0.1121 0.129 Uiso 0.5 1 calc R U P B 2
H1SE H -0.0744 0.6526 0.1012 0.129 Uiso 0.5 1 calc R U P B 2
H1SF H 0.0159 0.6761 0.1352 0.129 Uiso 0.5 1 calc R U P B 2
C2SA C 0.0424(9) 0.6708(11) 0.0611(6) 0.123(4) Uani 0.5 1 d D U P B 2
H2SC H 0.0490 0.7436 0.0614 0.148 Uiso 0.5 1 calc R U P B 2
H2SD H 0.0047 0.6524 0.0313 0.148 Uiso 0.5 1 calc R U P B 2
C3SA C 0.1398(7) 0.6232(8) 0.0584(4) 0.096(2) Uani 0.5 1 d D U P B 2
H3SC H 0.1844 0.6522 0.0829 0.115 Uiso 0.5 1 calc R U P B 2
H3SD H 0.1375 0.5508 0.0630 0.115 Uiso 0.5 1 calc R U P B 2
C4SA C 0.1633(12) 0.6510(12) 0.0053(5) 0.132(3) Uani 0.5 1 d D U P B 2
H4SC H 0.1912 0.7158 0.0140 0.158 Uiso 0.5 1 calc R U P B 2
H4SD H 0.2176 0.6068 0.0040 0.158 Uiso 0.5 1 calc R U P B 2
C5SA C 0.1554(13) 0.6697(19) -0.0475(6) 0.216(11) Uani 0.5 1 d D U P B 2
H5SC H 0.1114 0.7246 -0.0540 0.260 Uiso 0.5 1 calc R U P B 2
H5SD H 0.1303 0.6102 -0.0644 0.260 Uiso 0.5 1 calc R U P B 2
C6SA C 0.2493(12) 0.6965(12) -0.0688(5) 0.115(5) Uani 0.5 1 d D U P B 2
H6SD H 0.2567 0.7684 -0.0689 0.173 Uiso 0.5 1 calc R U P B 2
H6SE H 0.2512 0.6715 -0.1025 0.173 Uiso 0.5 1 calc R U P B 2
H6SF H 0.2994 0.6667 -0.0485 0.173 Uiso 0.5 1 calc R U P B 2

loop_
_atom_site_aniso_label
_atom_site_aniso_U_11
_atom_site_aniso_U_22
_atom_site_aniso_U_33
_atom_site_aniso_U_23
_atom_site_aniso_U_13
_atom_site_aniso_U_12
Ir1 0.02026(5) 0.01537(5) 0.01909(5) 0.00085(3) -0.00052(3) 0.00128(3)
O1 0.0348(9) 0.0364(9) 0.0495(10) -0.0150(8) 0.0000(8) -0.0100(7)
N1 0.0237(8) 0.0202(8) 0.0255(8) 0.0001(7) -0.0033(7) 0.0028(6)
N2 0.0222(8) 0.0193(8) 0.0203(8) 0.0036(6) 0.0012(6) 0.0017(6)
C1 0.0256(10) 0.0271(10) 0.0272(10) -0.0016(8) -0.0012(8) 0.0049(8)
C2 0.0322(12) 0.0408(13) 0.0353(12) 0.0019(10) 0.0045(10) 0.0138(10)
C3 0.0385(13) 0.0413(14) 0.0397(13) 0.0033(11) -0.0006(10) 0.0225(11)
C4 0.0400(13) 0.0338(12) 0.0327(12) 0.0072(10) -0.0016(10) 0.0134(10)
C5 0.0311(11) 0.0231(10) 0.0263(10) 0.0010(8) -0.0049(9) 0.0043(8)
C6 0.0251(10) 0.0277(10) 0.0250(10) -0.0004(8) 0.0034(8) 0.0035(8)
C11 0.0235(10) 0.0240(10) 0.0266(10) -0.0005(8) 0.0012(8) 0.0040(8)
C12 0.0214(9) 0.0189(9) 0.0230(9) -0.0039(7) 0.0000(7) -0.0014(7)
C13 0.0219(9) 0.0208(9) 0.0231(9) -0.0016(7) 0.0003(7) 0.0004(7)
C14 0.0265(10) 0.0232(10) 0.0222(9) -0.0016(8) 0.0004(8) -0.0029(8)
C15 0.0277(10) 0.0304(11) 0.0288(11) 0.0000(9) 0.0068(8) -0.0002(9)
C16 0.0258(10) 0.0320(12) 0.0325(11) -0.0001(9) 0.0053(9) 0.0060(8)
C17 0.0320(11) 0.0321(11) 0.0245(10) 0.0046(9) 0.0042(8) 0.0015(9)
C18 0.0499(16) 0.070(2) 0.0436(15) 0.0269(14) 0.0191(13) 0.0138(15)
C19 0.0464(14) 0.0399(13) 0.0274(11) -0.0001(10) -0.0079(10) 0.0009(11)
C20 0.0488(14) 0.0274(12) 0.0387(13) 0.0055(10) -0.0042(11) -0.0010(10)
C21 0.0305(11) 0.0232(10) 0.0251(10) 0.0034(8) -0.0024(8) 0.0016(8)
C22 0.0295(10) 0.0181(9) 0.0222(9) 0.0029(7) -0.0037(8) -0.0010(8)
C23 0.0293(10) 0.0221(10) 0.0298(11) 0.0063(8) 0.0006(8) 0.0006(8)
C24 0.0327(12) 0.0289(11) 0.0326(12) 0.0092(9) 0.0034(9) -0.0019(9)
C25 0.0406(13) 0.0332(12) 0.0332(12) 0.0149(10) 0.0009(10) 0.0026(10)
C26 0.0362(12) 0.0288(11) 0.0327(11) 0.0102(9) -0.0031(9) 0.0064(9)
C27 0.0374(13) 0.0467(15) 0.0440(14) 0.0218(12) 0.0129(11) 0.0056(11)
C28 0.069(2) 0.103(3) 0.074(2) 0.062(2) 0.042(2) 0.036(2)
C29 0.0584(19) 0.0612(19) 0.0550(18) 0.0061(15) 0.0240(15) 0.0104(15)
C30 0.0379(16) 0.069(2) 0.083(2) 0.0152(18) 0.0145(16) -0.0060(14)
C31 0.0232(9) 0.0231(10) 0.0226(9) 0.0025(8) 0.0018(8) 0.0002(8)
C32 0.0325(11) 0.0320(12) 0.0300(11) -0.0021(9) -0.0082(9) 0.0042(9)
C33 0.0399(13) 0.0377(13) 0.0365(12) -0.0007(10) -0.0114(10) 0.0165(11)
C34 0.0421(13) 0.0290(11) 0.0352(12) -0.0035(9) -0.0053(10) 0.0152(10)
C35 0.0299(10) 0.0223(10) 0.0236(10) 0.0018(8) 0.0019(8) 0.0055(8)
C41 0.0270(10) 0.0196(9) 0.0232(9) 0.0015(7) 0.0010(8) -0.0010(8)
C42 0.0249(10) 0.0200(9) 0.0233(9) -0.0001(7) -0.0019(8) -0.0012(8)
C43 0.0334(11) 0.0209(10) 0.0332(11) -0.0008(8) -0.0051(9) 0.0021(8)
C44 0.0420(13) 0.0191(10) 0.0403(13) -0.0041(9) -0.0019(10) 0.0000(9)
C45 0.0388(12) 0.0240(11) 0.0359(12) -0.0056(9) -0.0034(10) -0.0059(9)
C46 0.0287(11) 0.0278(11) 0.0299(11) -0.0010(8) -0.0037(9) -0.0027(8)
C47 0.0633(18) 0.0204(11) 0.0568(17) -0.0116(11) -0.0143(14) 0.0061(11)
C48 0.099(3) 0.0357(17) 0.144(4) -0.038(2) -0.061(3) 0.0353(19)
C49 0.070(2) 0.0302(14) 0.068(2) -0.0111(13) 0.0126(16) 0.0077(13)
C50 0.117(3) 0.0215(13) 0.0574(19) 0.0005(12) 0.0046(19) -0.0036(16)
C51 0.0293(10) 0.0209(10) 0.0247(10) -0.0002(8) 0.0019(8) 0.0061(8)
C52 0.0317(11) 0.0217(10) 0.0277(10) 0.0014(8) 0.0018(8) 0.0020(8)
C53 0.0344(11) 0.0305(11) 0.0239(10) -0.0016(8) 0.0025(8) 0.0025(9)
C54 0.0285(11) 0.0273(11) 0.0343(12) -0.0092(9) 0.0036(9) 0.0030(8)
C55 0.0405(13) 0.0207(10) 0.0396(13) -0.0010(9) 0.0048(10) -0.0021(9)
C56 0.0449(13) 0.0240(11) 0.0281(11) 0.0034(9) 0.0041(9) 0.0035(10)
C57 0.0427(14) 0.0361(13) 0.0391(13) -0.0133(11) -0.0008(11) -0.0026(11)
C58 0.094(3) 0.098(3) 0.064(2) -0.052(2) 0.039(2) -0.040(2)
C59 0.0595(19) 0.0390(15) 0.0618(19) -0.0182(14) -0.0067(15) -0.0047(13)
C60 0.068(2) 0.0553(19) 0.064(2) -0.0097(16) -0.0291(18) 0.0020(16)
C1S 0.105(5) 0.35(3) 0.147(7) 0.075(10) 0.001(4) 0.002(8)
C2S 0.100(5) 0.238(15) 0.110(3) 0.012(3) 0.010(2) 0.026(6)
C3S 0.110(2) 0.112(2) 0.111(2) 0.0000(10) 0.0067(10) 0.0017(10)
C4S 0.093(2) 0.088(2) 0.090(2) 0.0025(10) 0.0016(10) -0.0004(9)
C5S 0.108(5) 0.078(3) 0.078(3) -0.008(2) 0.004(3) 0.002(2)
C6S 0.137(11) 0.054(5) 0.078(3) 0.003(3) 0.014(4) 0.027(5)
C1SA 0.071(4) 0.084(6) 0.100(4) -0.009(4) -0.022(3) 0.019(3)
C2SA 0.110(5) 0.128(8) 0.131(5) 0.026(6) 0.008(4) 0.041(5)
C3SA 0.092(4) 0.072(5) 0.122(4) -0.007(3) -0.004(3) 0.014(3)
C4SA 0.132(3) 0.133(3) 0.131(3) 0.0006(10) 0.0068(10) 0.0006(10)
C5SA 0.168(8) 0.34(3) 0.139(4) 0.042(6) -0.001(3) -0.047(8)
C6SA 0.161(10) 0.069(6) 0.115(6) -0.035(5) 0.011(5) -0.013(8)

loop_
_atom_type_symbol
_atom_type_description
_atom_type_scat_dispersion_real
_atom_type_scat_dispersion_imag
_atom_type_scat_source
C C 0.0181 0.0091 'International Tables Vol C Tables 4.2.6.8 and 6.1.1.4'
H H 0.0000 0.0000 'International Tables Vol C Tables 4.2.6.8 and 6.1.1.4'
Ir Ir -4.7710 6.5667 'International Tables Vol C Tables 4.2.6.8 and 6.1.1.4'
N N 0.0311 0.0180 'International Tables Vol C Tables 4.2.6.8 and 6.1.1.4'
O O 0.0492 0.0322 'International Tables Vol C Tables 4.2.6.8 and 6.1.1.4'

loop_
_geom_angle_atom_site_label_1
_geom_angle_atom_site_label_2
_geom_angle_atom_site_label_3
_geom_angle
_geom_angle_site_symmetry_1
_geom_angle_site_symmetry_3
_geom_angle_publ_flag
N1 Ir1 N2 168.31(7) . . ?
N1 Ir1 C12 80.17(8) . . ?
N1 Ir1 C22 80.02(8) . . ?
N1 Ir1 C42 89.19(8) . . ?
N2 Ir1 C22 103.07(7) . . ?
C6 Ir1 N1 90.16(8) . . ?
C6 Ir1 N2 100.56(8) . . ?
C6 Ir1 C12 87.71(8) . . ?
C6 Ir1 C22 96.91(8) . . ?
C6 Ir1 C42 174.97(8) . . ?
C12 Ir1 N2 95.48(7) . . ?
C12 Ir1 C22 159.66(8) . . ?
C42 Ir1 N2 79.73(7) . . ?
C42 Ir1 C12 87.27(8) . . ?
C42 Ir1 C22 87.89(8) . . ?
C1 N1 Ir1 118.16(14) . . ?
C1 N1 C5 122.98(18) . . ?
C5 N1 Ir1 118.45(15) . . ?
C31 N2 Ir1 113.68(13) . . ?
C35 N2 Ir1 127.62(14) . . ?
C35 N2 C31 118.22(17) . . ?
N1 C1 C2 119.0(2) . . ?
N1 C1 C11 113.75(18) . . ?
C2 C1 C11 127.2(2) . . ?
C1 C2 H2 120.3 . . ?
C3 C2 C1 119.3(2) . . ?
C3 C2 H2 120.3 . . ?
C2 C3 H3 119.9 . . ?
C2 C3 C4 120.3(2) . . ?
C4 C3 H3 119.9 . . ?
C3 C4 H4 120.2 . . ?
C3 C4 C5 119.7(2) . . ?
C5 C4 H4 120.2 . . ?
N1 C5 C4 118.8(2) . . ?
N1 C5 C21 113.71(18) . . ?
C4 C5 C21 127.4(2) . . ?
O1 C6 Ir1 170.77(19) . . ?
C12 C11 C1 116.46(19) . . ?
C16 C11 C1 122.56(19) . . ?
C16 C11 C12 120.94(19) . . ?
C11 C12 Ir1 111.38(14) . . ?
C13 C12 Ir1 131.57(15) . . ?
C13 C12 C11 117.05(18) . . ?
C12 C13 H13 118.5 . . ?
C12 C13 C14 122.93(19) . . ?
C14 C13 H13 118.5 . . ?
C13 C14 C17 119.66(19) . . ?
C15 C14 C13 118.03(19) . . ?
C15 C14 C17 122.30(19) . . ?
C14 C15 H15 119.6 . . ?
C16 C15 C14 120.8(2) . . ?
C16 C15 H15 119.6 . . ?
C11 C16 H16 119.9 . . ?
C15 C16 C11 120.2(2) . . ?
C15 C16 H16 119.9 . . ?
C14 C17 C18 112.3(2) . . ?
C14 C17 C19 108.85(19) . . ?
C14 C17 C20 109.77(18) . . ?
C18 C17 C19 108.7(2) . . ?
C18 C17 C20 107.8(2) . . ?
C19 C17 C20 109.4(2) . . ?
C17 C18 H18A 109.5 . . ?
C17 C18 H18B 109.5 . . ?
C17 C18 H18C 109.5 . . ?
H18A C18 H18B 109.5 . . ?
H18A C18 H18C 109.5 . . ?
H18B C18 H18C 109.5 . . ?
C17 C19 H19A 109.5 . . ?
C17 C19 H19B 109.5 . . ?
C17 C19 H19C 109.5 . . ?
H19A C19 H19B 109.5 . . ?
H19A C19 H19C 109.5 . . ?
H19B C19 H19C 109.5 . . ?
C17 C20 H20A 109.5 . . ?
C17 C20 H20B 109.5 . . ?
C17 C20 H20C 109.5 . . ?
H20A C20 H20B 109.5 . . ?
H20A C20 H20C 109.5 . . ?
H20B C20 H20C 109.5 . . ?
C22 C21 C5 116.90(19) . . ?
C26 C21 C5 122.3(2) . . ?
C26 C21 C22 120.8(2) . . ?
C21 C22 Ir1 110.84(15) . . ?
C23 C22 Ir1 132.60(16) . . ?
C23 C22 C21 116.56(19) . . ?
C22 C23 H23 118.3 . . ?
C22 C23 C24 123.5(2) . . ?
C24 C23 H23 118.3 . . ?
C23 C24 C27 119.8(2) . . ?
C25 C24 C23 117.6(2) . . ?
C25 C24 C27 122.6(2) . . ?
C24 C25 H25 119.5 . . ?
C26 C25 C24 120.9(2) . . ?
C26 C25 H25 119.5 . . ?
C21 C26 H26 119.8 . . ?
C25 C26 C21 120.4(2) . . ?
C25 C26 H26 119.8 . . ?
C28 C27 C24 112.5(2) . . ?
C28 C27 C29 108.6(3) . . ?
C28 C27 C30 108.2(3) . . ?
C29 C27 C24 109.0(2) . . ?
C29 C27 C30 108.8(3) . . ?
C30 C27 C24 109.8(3) . . ?
C27 C28 H28A 109.5 . . ?
C27 C28 H28B 109.5 . . ?
C27 C28 H28C 109.5 . . ?
H28A C28 H28B 109.5 . . ?
H28A C28 H28C 109.5 . . ?
H28B C28 H28C 109.5 . . ?
C27 C29 H29A 109.5 . . ?
C27 C29 H29B 109.5 . . ?
C27 C29 H29C 109.5 . . ?
H29A C29 H29B 109.5 . . ?
H29A C29 H29C 109.5 . . ?
H29B C29 H29C 109.5 . . ?
C27 C30 H30A 109.5 . . ?
C27 C30 H30B 109.5 . . ?
C27 C30 H30C 109.5 . . ?
H30A C30 H30B 109.5 . . ?
H30A C30 H30C 109.5 . . ?
H30B C30 H30C 109.5 . . ?
N2 C31 C32 121.10(19) . . ?
N2 C31 C41 115.38(18) . . ?
C32 C31 C41 123.5(2) . . ?
C31 C32 H32 119.8 . . ?
C33 C32 C31 120.4(2) . . ?
C33 C32 H32 119.8 . . ?
C32 C33 H33 120.8 . . ?
C32 C33 C34 118.4(2) . . ?
C34 C33 H33 120.8 . . ?
C33 C34 H34 119.9 . . ?
C33 C34 C35 120.2(2) . . ?
C35 C34 H34 119.9 . . ?
N2 C35 C34 121.6(2) . . ?
N2 C35 C51 121.39(18) . . ?
C34 C35 C51 117.01(19) . . ?
C42 C41 C31 116.06(18) . . ?
C42 C41 C46 120.52(19) . . ?
C46 C41 C31 123.4(2) . . ?
C41 C42 Ir1 114.20(15) . . ?
C41 C42 C43 118.27(19) . . ?
C43 C42 Ir1 127.51(16) . . ?
C42 C43 H43 118.8 . . ?
C44 C43 C42 122.3(2) . . ?
C44 C43 H43 118.8 . . ?
C43 C44 C45 118.0(2) . . ?
C43 C44 C47 122.5(2) . . ?
C45 C44 C47 119.6(2) . . ?
C44 C45 H45 119.4 . . ?
C46 C45 C44 121.1(2) . . ?
C46 C45 H45 119.4 . . ?
C41 C46 H46 120.1 . . ?
C45 C46 C41 119.8(2) . . ?
C45 C46 H46 120.1 . . ?
C44 C47 C49 110.0(2) . . ?
C44 C47 C50 108.5(3) . . ?
C48 C47 C44 112.5(2) . . ?
C48 C47 C49 109.4(3) . . ?
C48 C47 C50 108.1(3) . . ?
C49 C47 C50 108.3(2) . . ?
C47 C48 H48A 109.5 . . ?
C47 C48 H48B 109.5 . . ?
C47 C48 H48C 109.5 . . ?
H48A C48 H48B 109.5 . . ?
H48A C48 H48C 109.5 . . ?
H48B C48 H48C 109.5 . . ?
C47 C49 H49A 109.5 . . ?
C47 C49 H49B 109.5 . . ?
C47 C49 H49C 109.5 . . ?
H49A C49 H49B 109.5 . . ?
H49A C49 H49C 109.5 . . ?
H49B C49 H49C 109.5 . . ?
C47 C50 H50A 109.5 . . ?
C47 C50 H50B 109.5 . . ?
C47 C50 H50C 109.5 . . ?
H50A C50 H50B 109.5 . . ?
H50A C50 H50C 109.5 . . ?
H50B C50 H50C 109.5 . . ?
C52 C51 C35 121.29(19) . . ?
C56 C51 C35 120.2(2) . . ?
C56 C51 C52 118.1(2) . . ?
C51 C52 H52 119.7 . . ?
C53 C52 C51 120.5(2) . . ?
C53 C52 H52 119.7 . . ?
C52 C53 H53 119.1 . . ?
C52 C53 C54 121.8(2) . . ?
C54 C53 H53 119.1 . . ?
C53 C54 C57 120.2(2) . . ?
C55 C54 C53 117.3(2) . . ?
C55 C54 C57 122.5(2) . . ?
C54 C55 H55 119.4 . . ?
C54 C55 C56 121.3(2) . . ?
C56 C55 H55 119.4 . . ?
C51 C56 C55 121.1(2) . . ?
C51 C56 H56 119.5 . . ?
C55 C56 H56 119.5 . . ?
C58 C57 C54 109.3(2) . . ?
C58 C57 C59 108.0(3) . . ?
C58 C57 C60 111.1(3) . . ?
C59 C57 C54 112.0(2) . . ?
C60 C57 C54 109.0(2) . . ?
C60 C57 C59 107.4(3) . . ?
C57 C58 H58A 109.5 . . ?
C57 C58 H58B 109.5 . . ?
C57 C58 H58C 109.5 . . ?
H58A C58 H58B 109.5 . . ?
H58A C58 H58C 109.5 . . ?
H58B C58 H58C 109.5 . . ?
C57 C59 H59A 109.5 . . ?
C57 C59 H59B 109.5 . . ?
C57 C59 H59C 109.5 . . ?
H59A C59 H59B 109.5 . . ?
H59A C59 H59C 109.5 . . ?
H59B C59 H59C 109.5 . . ?
C57 C60 H60A 109.5 . . ?
C57 C60 H60B 109.5 . . ?
C57 C60 H60C 109.5 . . ?
H60A C60 H60B 109.5 . . ?
H60A C60 H60C 109.5 . . ?
H60B C60 H60C 109.5 . . ?
H1SA C1S H1SB 109.5 . . ?
H1SA C1S H1SC 109.5 . . ?
H1SB C1S H1SC 109.5 . . ?
C2S C1S H1SA 109.5 . . ?
C2S C1S H1SB 109.5 . . ?
C2S C1S H1SC 109.5 . . ?
C1S C2S H2SA 112.5 . . ?
C1S C2S H2SB 112.5 . . ?
H2SA C2S H2SB 110.0 . . ?
C3S C2S C1S 96.2(12) . . ?
C3S C2S H2SA 112.5 . . ?
C3S C2S H2SB 112.5 . . ?
C2S C3S H3SA 107.8 . . ?
C2S C3S H3SB 107.8 . . ?
C2S C3S C4S 117.9(12) . . ?
H3SA C3S H3SB 107.2 . . ?
C4S C3S H3SA 107.8 . . ?
C4S C3S H3SB 107.8 . . ?
C3S C4S H4SA 114.1 . . ?
C3S C4S H4SB 114.1 . . ?
H4SA C4S H4SB 111.3 . . ?
C5S C4S C3S 87.3(8) . . ?
C5S C4S H4SA 114.1 . . ?
C5S C4S H4SB 114.1 . . ?
C4S C5S H5SA 110.1 . . ?
C4S C5S H5SB 110.1 . . ?
H5SA C5S H5SB 108.5 . . ?
C6S C5S C4S 107.8(9) . . ?
C6S C5S H5SA 110.1 . . ?
C6S C5S H5SB 110.1 . . ?
C5S C6S H6SA 109.5 . . ?
C5S C6S H6SB 109.5 . . ?
C5S C6S H6SC 109.5 . . ?
H6SA C6S H6SB 109.5 . . ?
H6SA C6S H6SC 109.5 . . ?
H6SB C6S H6SC 109.5 . . ?
H1SD C1SA H1SE 109.5 . . ?
H1SD C1SA H1SF 109.5 . . ?
H1SE C1SA H1SF 109.5 . . ?
C2SA C1SA H1SD 109.5 . . ?
C2SA C1SA H1SE 109.5 . . ?
C2SA C1SA H1SF 109.5 . . ?
C1SA C2SA H2SC 109.0 . . ?
C1SA C2SA H2SD 109.0 . . ?
C1SA C2SA C3SA 113.1(10) . . ?
H2SC C2SA H2SD 107.8 . . ?
C3SA C2SA H2SC 109.0 . . ?
C3SA C2SA H2SD 109.0 . . ?
C2SA C3SA H3SC 111.7 . . ?
C2SA C3SA H3SD 111.7 . . ?
H3SC C3SA H3SD 109.4 . . ?
C4SA C3SA C2SA 100.5(10) . . ?
C4SA C3SA H3SC 111.7 . . ?
C4SA C3SA H3SD 111.7 . . ?
C3SA C4SA H4SC 95.5 . . ?
C3SA C4SA H4SD 95.5 . . ?
H4SC C4SA H4SD 103.3 . . ?
C5SA C4SA C3SA 162.2(16) . . ?
C5SA C4SA H4SC 95.5 . . ?
C5SA C4SA H4SD 95.5 . . ?
C4SA C5SA H5SC 109.1 . . ?
C4SA C5SA H5SD 109.1 . . ?
C4SA C5SA C6SA 112.3(16) . . ?
H5SC C5SA H5SD 107.9 . . ?
C6SA C5SA H5SC 109.1 . . ?
C6SA C5SA H5SD 109.1 . . ?
C5SA C6SA H6SD 109.5 . . ?
C5SA C6SA H6SE 109.5 . . ?
C5SA C6SA H6SF 109.5 . . ?
H6SD C6SA H6SE 109.5 . . ?
H6SD C6SA H6SF 109.5 . . ?
H6SE C6SA H6SF 109.5 . . ?

loop_
_geom_bond_atom_site_label_1
_geom_bond_atom_site_label_2
_geom_bond_distance
_geom_bond_site_symmetry_2
_geom_bond_publ_flag
Ir1 N1 2.0122(17) . ?
Ir1 N2 2.0998(16) . ?
Ir1 C6 1.933(2) . ?
Ir1 C12 2.096(2) . ?
Ir1 C22 2.114(2) . ?
Ir1 C42 2.060(2) . ?
O1 C6 1.135(3) . ?
N1 C1 1.353(3) . ?
N1 C5 1.357(3) . ?
N2 C31 1.375(3) . ?
N2 C35 1.362(3) . ?
C1 C2 1.392(3) . ?
C1 C11 1.469(3) . ?
C2 H2 0.9300 . ?
C2 C3 1.383(4) . ?
C3 H3 0.9300 . ?
C3 C4 1.384(4) . ?
C4 H4 0.9300 . ?
C4 C5 1.387(3) . ?
C5 C21 1.463(3) . ?
C11 C12 1.417(3) . ?
C11 C16 1.392(3) . ?
C12 C13 1.395(3) . ?
C13 H13 0.9300 . ?
C13 C14 1.405(3) . ?
C14 C15 1.396(3) . ?
C14 C17 1.530(3) . ?
C15 H15 0.9300 . ?
C15 C16 1.389(3) . ?
C16 H16 0.9300 . ?
C17 C18 1.532(3) . ?
C17 C19 1.533(3) . ?
C17 C20 1.536(3) . ?
C18 H18A 0.9600 . ?
C18 H18B 0.9600 . ?
C18 H18C 0.9600 . ?
C19 H19A 0.9600 . ?
C19 H19B 0.9600 . ?
C19 H19C 0.9600 . ?
C20 H20A 0.9600 . ?
C20 H20B 0.9600 . ?
C20 H20C 0.9600 . ?
C21 C22 1.421(3) . ?
C21 C26 1.394(3) . ?
C22 C23 1.391(3) . ?
C23 H23 0.9300 . ?
C23 C24 1.408(3) . ?
C24 C25 1.393(3) . ?
C24 C27 1.533(3) . ?
C25 H25 0.9300 . ?
C25 C26 1.384(3) . ?
C26 H26 0.9300 . ?
C27 C28 1.529(4) . ?
C27 C29 1.530(4) . ?
C27 C30 1.532(5) . ?
C28 H28A 0.9600 . ?
C28 H28B 0.9600 . ?
C28 H28C 0.9600 . ?
C29 H29A 0.9600 . ?
C29 H29B 0.9600 . ?
C29 H29C 0.9600 . ?
C30 H30A 0.9600 . ?
C30 H30B 0.9600 . ?
C30 H30C 0.9600 . ?
C31 C32 1.393(3) . ?
C31 C41 1.464(3) . ?
C32 H32 0.9300 . ?
C32 C33 1.381(3) . ?
C33 H33 0.9300 . ?
C33 C34 1.381(4) . ?
C34 H34 0.9300 . ?
C34 C35 1.393(3) . ?
C35 C51 1.484(3) . ?
C41 C42 1.392(3) . ?
C41 C46 1.400(3) . ?
C42 C43 1.398(3) . ?
C43 H43 0.9300 . ?
C43 C44 1.388(3) . ?
C44 C45 1.401(3) . ?
C44 C47 1.532(3) . ?
C45 H45 0.9300 . ?
C45 C46 1.380(3) . ?
C46 H46 0.9300 . ?
C47 C48 1.524(5) . ?
C47 C49 1.535(4) . ?
C47 C50 1.538(5) . ?
C48 H48A 0.9600 . ?
C48 H48B 0.9600 . ?
C48 H48C 0.9600 . ?
C49 H49A 0.9600 . ?
C49 H49B 0.9600 . ?
C49 H49C 0.9600 . ?
C50 H50A 0.9600 . ?
C50 H50B 0.9600 . ?
C50 H50C 0.9600 . ?
C51 C52 1.395(3) . ?
C51 C56 1.384(3) . ?
C52 H52 0.9300 . ?
C52 C53 1.383(3) . ?
C53 H53 0.9300 . ?
C53 C54 1.394(3) . ?
C54 C55 1.388(3) . ?
C54 C57 1.537(3) . ?
C55 H55 0.9300 . ?
C55 C56 1.391(3) . ?
C56 H56 0.9300 . ?
C57 C58 1.513(4) . ?
C57 C59 1.534(4) . ?
C57 C60 1.522(4) . ?
C58 H58A 0.9600 . ?
C58 H58B 0.9600 . ?
C58 H58C 0.9600 . ?
C59 H59A 0.9600 . ?
C59 H59B 0.9600 . ?
C59 H59C 0.9600 . ?
C60 H60A 0.9600 . ?
C60 H60B 0.9600 . ?
C60 H60C 0.9600 . ?
C1S H1SA 0.9600 . ?
C1S H1SB 0.9600 . ?
C1S H1SC 0.9600 . ?
C1S C2S 1.462(14) . ?
C2S H2SA 0.9700 . ?
C2S H2SB 0.9700 . ?
C2S C3S 1.404(13) . ?
C3S H3SA 0.9700 . ?
C3S H3SB 0.9700 . ?
C3S C4S 1.586(13) . ?
C4S H4SA 0.9700 . ?
C4S H4SB 0.9700 . ?
C4S C5S 1.532(12) . ?
C5S H5SA 0.9700 . ?
C5S H5SB 0.9700 . ?
C5S C6S 1.516(12) . ?
C6S H6SA 0.9600 . ?
C6S H6SB 0.9600 . ?
C6S H6SC 0.9600 . ?
C1SA H1SD 0.9600 . ?
C1SA H1SE 0.9600 . ?
C1SA H1SF 0.9600 . ?
C1SA C2SA 1.494(13) . ?
C2SA H2SC 0.9700 . ?
C2SA H2SD 0.9700 . ?
C2SA C3SA 1.524(12) . ?
C3SA H3SC 0.9700 . ?
C3SA H3SD 0.9700 . ?
C3SA C4SA 1.515(14) . ?
C4SA H4SC 0.9700 . ?
C4SA H4SD 0.9700 . ?
C4SA C5SA 1.428(15) . ?
C5SA H5SC 0.9700 . ?
C5SA H5SD 0.9700 . ?
C5SA C6SA 1.514(16) . ?
C6SA H6SD 0.9600 . ?
C6SA H6SE 0.9600 . ?
C6SA H6SF 0.9600 . ?

loop_
_geom_torsion_atom_site_label_1
_geom_torsion_atom_site_label_2
_geom_torsion_atom_site_label_3
_geom_torsion_atom_site_label_4
_geom_torsion
_geom_torsion_site_symmetry_1
_geom_torsion_site_symmetry_2
_geom_torsion_site_symmetry_3
_geom_torsion_site_symmetry_4
_geom_torsion_publ_flag
Ir1 N1 C1 C2 174.37(17) . . . . ?
Ir1 N1 C1 C11 -2.9(2) . . . . ?
Ir1 N1 C5 C4 -174.11(17) . . . . ?
Ir1 N1 C5 C21 2.6(2) . . . . ?
Ir1 N2 C31 C32 170.12(17) . . . . ?
Ir1 N2 C31 C41 -9.6(2) . . . . ?
Ir1 N2 C35 C34 -168.32(17) . . . . ?
Ir1 N2 C35 C51 13.6(3) . . . . ?
Ir1 C12 C13 C14 -179.48(15) . . . . ?
Ir1 C22 C23 C24 175.55(17) . . . . ?
Ir1 C42 C43 C44 177.31(18) . . . . ?
N1 C1 C2 C3 -0.9(4) . . . . ?
N1 C1 C11 C12 3.0(3) . . . . ?
N1 C1 C11 C16 -179.1(2) . . . . ?
N1 C5 C21 C22 -3.5(3) . . . . ?
N1 C5 C21 C26 177.2(2) . . . . ?
N2 C31 C32 C33 0.0(4) . . . . ?
N2 C31 C41 C42 4.0(3) . . . . ?
N2 C31 C41 C46 -175.10(19) . . . . ?
N2 C35 C51 C52 61.3(3) . . . . ?
N2 C35 C51 C56 -125.7(2) . . . . ?
C1 N1 C5 C4 -1.6(3) . . . . ?
C1 N1 C5 C21 175.12(19) . . . . ?
C1 C2 C3 C4 -0.1(4) . . . . ?
C1 C11 C12 Ir1 -1.7(2) . . . . ?
C1 C11 C12 C13 178.83(18) . . . . ?
C1 C11 C16 C15 -178.3(2) . . . . ?
C2 C1 C11 C12 -174.0(2) . . . . ?
C2 C1 C11 C16 3.9(4) . . . . ?
C2 C3 C4 C5 0.3(4) . . . . ?
C3 C4 C5 N1 0.5(4) . . . . ?
C3 C4 C5 C21 -175.7(2) . . . . ?
C4 C5 C21 C22 172.9(2) . . . . ?
C4 C5 C21 C26 -6.4(4) . . . . ?
C5 N1 C1 C2 1.8(3) . . . . ?
C5 N1 C1 C11 -175.45(19) . . . . ?
C5 C21 C22 Ir1 2.7(2) . . . . ?
C5 C21 C22 C23 -177.84(19) . . . . ?
C5 C21 C26 C25 -179.6(2) . . . . ?
C11 C1 C2 C3 175.9(2) . . . . ?
C11 C12 C13 C14 -0.2(3) . . . . ?
C12 C11 C16 C15 -0.5(3) . . . . ?
C12 C13 C14 C15 -0.9(3) . . . . ?
C12 C13 C14 C17 179.93(19) . . . . ?
C13 C14 C15 C16 1.3(3) . . . . ?
C13 C14 C17 C18 -177.2(2) . . . . ?
C13 C14 C17 C19 62.4(3) . . . . ?
C13 C14 C17 C20 -57.3(3) . . . . ?
C14 C15 C16 C11 -0.6(3) . . . . ?
C15 C14 C17 C18 3.7(3) . . . . ?
C15 C14 C17 C19 -116.7(2) . . . . ?
C15 C14 C17 C20 123.6(2) . . . . ?
C16 C11 C12 Ir1 -179.69(17) . . . . ?
C16 C11 C12 C13 0.9(3) . . . . ?
C17 C14 C15 C16 -179.6(2) . . . . ?
C21 C22 C23 C24 -3.8(3) . . . . ?
C22 C21 C26 C25 1.1(4) . . . . ?
C22 C23 C24 C25 3.5(4) . . . . ?
C22 C23 C24 C27 -175.3(2) . . . . ?
C23 C24 C25 C26 -0.7(4) . . . . ?
C23 C24 C27 C28 177.8(3) . . . . ?
C23 C24 C27 C29 57.4(3) . . . . ?
C23 C24 C27 C30 -61.7(3) . . . . ?
C24 C25 C26 C21 -1.5(4) . . . . ?
C25 C24 C27 C28 -0.8(4) . . . . ?
C25 C24 C27 C29 -121.3(3) . . . . ?
C25 C24 C27 C30 119.7(3) . . . . ?
C26 C21 C22 Ir1 -178.04(18) . . . . ?
C26 C21 C22 C23 1.4(3) . . . . ?
C27 C24 C25 C26 178.0(3) . . . . ?
C31 N2 C35 C34 3.2(3) . . . . ?
C31 N2 C35 C51 -174.91(19) . . . . ?
C31 C32 C33 C34 1.9(4) . . . . ?
C31 C41 C42 Ir1 3.7(2) . . . . ?
C31 C41 C42 C43 -178.15(19) . . . . ?
C31 C41 C46 C45 178.5(2) . . . . ?
C32 C31 C41 C42 -175.7(2) . . . . ?
C32 C31 C41 C46 5.2(3) . . . . ?
C32 C33 C34 C35 -1.3(4) . . . . ?
C33 C34 C35 N2 -1.3(4) . . . . ?
C33 C34 C35 C51 176.9(2) . . . . ?
C34 C35 C51 C52 -116.9(2) . . . . ?
C34 C35 C51 C56 56.1(3) . . . . ?
C35 N2 C31 C32 -2.5(3) . . . . ?
C35 N2 C31 C41 177.74(18) . . . . ?
C35 C51 C52 C53 172.9(2) . . . . ?
C35 C51 C56 C55 -173.5(2) . . . . ?
C41 C31 C32 C33 179.7(2) . . . . ?
C41 C42 C43 C44 -0.6(3) . . . . ?
C42 C41 C46 C45 -0.6(3) . . . . ?
C42 C43 C44 C45 -0.3(4) . . . . ?
C42 C43 C44 C47 178.5(2) . . . . ?
C43 C44 C45 C46 0.8(4) . . . . ?
C43 C44 C47 C48 4.5(5) . . . . ?
C43 C44 C47 C49 126.7(3) . . . . ?
C43 C44 C47 C50 -115.1(3) . . . . ?
C44 C45 C46 C41 -0.3(4) . . . . ?
C45 C44 C47 C48 -176.7(3) . . . . ?
C45 C44 C47 C49 -54.5(4) . . . . ?
C45 C44 C47 C50 63.7(3) . . . . ?
C46 C41 C42 Ir1 -177.13(16) . . . . ?
C46 C41 C42 C43 1.0(3) . . . . ?
C47 C44 C45 C46 -178.1(2) . . . . ?
C51 C52 C53 C54 0.0(3) . . . . ?
C52 C51 C56 C55 -0.3(3) . . . . ?
C52 C53 C54 C55 0.8(3) . . . . ?
C52 C53 C54 C57 -179.1(2) . . . . ?
C53 C54 C55 C56 -1.3(4) . . . . ?
C53 C54 C57 C58 51.1(4) . . . . ?
C53 C54 C57 C59 170.8(2) . . . . ?
C53 C54 C57 C60 -70.5(3) . . . . ?
C54 C55 C56 C51 1.1(4) . . . . ?
C55 C54 C57 C58 -128.7(3) . . . . ?
C55 C54 C57 C59 -9.0(3) . . . . ?
C55 C54 C57 C60 109.7(3) . . . . ?
C56 C51 C52 C53 -0.2(3) . . . . ?
C57 C54 C55 C56 178.6(2) . . . . ?
C1S C2S C3S C4S -142.2(15) . . . . ?
C2S C3S C4S C5S -130.4(14) . . . . ?
C3S C4S C5S C6S -135.0(11) . . . . ?
C1SA C2SA C3SA C4SA 168.9(13) . . . . ?
C2SA C3SA C4SA C5SA -40(6) . . . . ?
C3SA C4SA C5SA C6SA -176(5) . . . . ?
